data_7222398
loop_
_publ_author_name
'Bovill, Sally M.'
'Saines, Paul J.'

_publ_section_title
;
 Structure and magnetic properties of the AB(HCO2)3(A = Rb+or Cs+, B =
 Mn2+, Co2+or Ni2+) frameworks: probing the effect of size on the phase
 evolution of the ternary formates
;
_journal_issue 43
_journal_name_full CrystEngComm
_journal_page_first 8319
_journal_paper_doi 10.1039/C5CE01628B
_journal_volume 17
_journal_year 2015
_chemical_formula_moiety 'C109 H94 Co2 F36 Fe4 N12 O4.5 P6'
_chemical_formula_sum 'C109 H94 Co2 F36 Fe4 N12 O4.5 P6'
_chemical_formula_weight 2855.06
_space_group_crystal_system triclinic
_space_group_IT_number 2
_space_group_name_Hall '-P 1'
_space_group_name_H-M_alt 'P -1'
_symmetry_space_group_name_Hall '-P 1'
_symmetry_space_group_name_H-M 'P -1'
_atom_sites_solution_hydrogens geom
_atom_sites_solution_primary direct
_atom_sites_solution_secondary difmap
_audit_update_record
;
2015-08-03 deposited with the CCDC.
2015-08-18 downloaded from the CCDC.
;
_cell_angle_alpha 81.4130
_cell_angle_beta 75.4810
_cell_angle_gamma 71.4120
_cell_formula_units_Z 1
_cell_length_a 12.6886
_cell_length_b 13.1123
_cell_length_c 19.4242
_cell_measurement_reflns_used 22694
_cell_measurement_temperature 100
_cell_measurement_theta_max 27.50
_cell_measurement_theta_min 3.06
_cell_volume 2956.836
_computing_cell_refinement 'RAPID AUTO'
_computing_data_collection 'RAPID AUTO (Rigaku, ????)'
_computing_data_reduction 'RAPID AUTO'
_computing_molecular_graphics 'CrystalStructure 4.1'
_computing_publication_material 'CrystalStructure 4.1 (Rigaku, 2014)'
_computing_structure_refinement 'SHELXL2013 (Sheldrick, 2008)'
_computing_structure_solution 'SIR2004 (Burla, et al., 2005)'
_diffrn_ambient_temperature 100
_diffrn_measured_fraction_theta_full 0.998
_diffrn_measured_fraction_theta_max 0.998
_diffrn_measurement_device_type unknown
_diffrn_radiation_type 'Mo K\a'
_diffrn_radiation_wavelength 0.71075
_diffrn_reflns_av_R_equivalents 0.1336
_diffrn_reflns_laue_measured_fraction_full 0.998
_diffrn_reflns_laue_measured_fraction_max 0.998
_diffrn_reflns_limit_h_max 16
_diffrn_reflns_limit_h_min -16
_diffrn_reflns_limit_k_max 17
_diffrn_reflns_limit_k_min -15
_diffrn_reflns_limit_l_max 25
_diffrn_reflns_limit_l_min -25
_diffrn_reflns_number 48168
_diffrn_reflns_point_group_measured_fraction_full 0.998
_diffrn_reflns_point_group_measured_fraction_max 0.998
_diffrn_reflns_theta_full 25.242
_diffrn_reflns_theta_max 27.484
_diffrn_reflns_theta_min 3.019
_diffrn_standards_number 0
_exptl_absorpt_coefficient_mu 0.946
_exptl_absorpt_correction_type none
_exptl_crystal_colour blue
_exptl_crystal_density_diffrn 1.603
_exptl_crystal_density_method 'not measured'
_exptl_crystal_description plate
_exptl_crystal_F_000 1440.00
_exptl_crystal_size_max 0.100
_exptl_crystal_size_mid 0.100
_exptl_crystal_size_min 0.100
_refine_diff_density_max 0.91
_refine_diff_density_min -1.48
_refine_ls_extinction_method none
_refine_ls_goodness_of_fit_ref 1.071
_refine_ls_hydrogen_treatment constr
_refine_ls_number_parameters 811
_refine_ls_number_reflns 13536
_refine_ls_number_restraints 0
_refine_ls_R_factor_all 0.1921
_refine_ls_R_factor_gt 0.0979
_refine_ls_shift/su_max 0.001
_refine_ls_structure_factor_coef Fsqd
_refine_ls_weighting_details 'w = 1/[\s^2^(Fo^2^)+(0.1922P)^2^+0.0000P] where P=(Fo^2^+2Fc^2^)/3'
_refine_ls_weighting_scheme calc
_refine_ls_wR_factor_gt 0.2596
_refine_ls_wR_factor_ref 0.3503
_reflns_number_gt 6276
_reflns_number_total 13536
_reflns_threshold_expression F^2^>2.0\s(F^2^)
_cod_data_source_file c5ce01628b2.cif
_cod_data_source_block 140627
_cod_depositor_comments 'Adding full bibliography for 7222397--7222398.cif.'
_cod_original_cell_volume 2956.8357
_cod_database_code 7222398
_shelxl_res_file
;

    shelxl.res created by SHELXL-2014/7

TITL 140627
CELL  0.71075 12.68860 13.11230 19.42420 81.41300 75.48100 71.41200
ZERR  1 0.00000 0.00000 0.00000 0.00000 0.00000 0.00000
LATT 1
SFAC CO F FE N O P C H
UNIT 2 36 4 12 4.500000 6 109 94
L.S. 15
FMAP 2
PLAN -10
WPDB -2
HTAB
BOND $H
CONF
LIST 4
TEMP -173.0
ACTA
SIZE 0.100 0.100 0.100
DFIX 0.8500 0.0200 O4 H5
DFIX 0.8500 0.0200 H6 O4
DFIX 1.3800 0.0200 H6 H5
WGHT    0.192200
FVAR       0.44235
CO1   1    0.686944    0.195545    0.692952    11.00000    0.03959    0.04117 =
         0.03523   -0.00327   -0.00993   -0.01291
FE1   3    0.765599    0.193221    1.057813    11.00000    0.08001    0.07381 =
         0.05115   -0.01720   -0.02148   -0.00794
FE2   3    0.384149    0.266945    0.404868    11.00000    0.04516    0.04338 =
         0.04223   -0.00007   -0.01456   -0.01525
P1    6    1.372094    0.232519    0.981310    11.00000    0.10002    0.07602 =
         0.05871    0.00556   -0.00943   -0.01369
P2    6    1.163254    1.008596    0.687119    11.00000    0.04940    0.06609 =
         0.03937   -0.00663   -0.01435   -0.01751
P3    6    1.140194    0.596637    0.605824    11.00000    0.04225    0.05525 =
         0.05084    0.00238   -0.01392   -0.00959
F1    2    1.441146    0.112012    0.990802    11.00000    0.38777    0.16550 =
         0.07367    0.04057    0.05787    0.10102
F2    2    1.480438    0.264871    0.962885    11.00000    0.13685    0.57291 =
         0.10098   -0.01324   -0.01733   -0.18902
F3    2    1.357042    0.243722    1.062397    11.00000    0.14227    0.11965 =
         0.05294    0.00147   -0.00766   -0.02562
F4    2    1.298540    0.346641    0.971214    11.00000    0.20317    0.09586 =
         0.09752   -0.00664   -0.01700    0.04656
F5    2    1.273241    0.187225    0.999735    11.00000    0.42039    0.33776 =
         0.16348   -0.01745   -0.01397   -0.32092
F6    2    1.391377    0.220914    0.899267    11.00000    0.21151    0.10409 =
         0.05518   -0.00392   -0.02406   -0.01746
F7    2    1.274679    1.015199    0.628263    11.00000    0.05837    0.09492 =
         0.05557    0.01256   -0.01153   -0.03027
F8    2    1.165390    1.108066    0.723240    11.00000    0.09204    0.07579 =
         0.10235   -0.03318   -0.05204   -0.01090
F9    2    1.243571    0.929456    0.736603    11.00000    0.05656    0.07870 =
         0.04114    0.00232   -0.02069   -0.02476
F10   2    1.052469    0.999883    0.745695    11.00000    0.05142    0.13333 =
         0.04528   -0.01244   -0.00732   -0.02399
F11   2    1.163241    0.907349    0.650484    11.00000    0.07083    0.06005 =
         0.05273   -0.00940   -0.02571   -0.01795
F12   2    1.084391    1.087910    0.637540    11.00000    0.07234    0.06491 =
         0.06054   -0.00836   -0.03648   -0.00597
F13   2    1.266499    0.567549    0.557814    11.00000    0.04788    0.05711 =
         0.07624    0.00195   -0.00566   -0.00802
F14   2    1.109269    0.702743    0.554277    11.00000    0.07386    0.05196 =
         0.05530    0.00018   -0.02261    0.01188
F15   2    1.176917    0.659689    0.654105    11.00000    0.10340    0.05837 =
         0.06213   -0.00753   -0.02917   -0.01937
F16   2    1.014568    0.625834    0.651362    11.00000    0.03759    0.15921 =
         0.07284    0.00905    0.00122   -0.00584
F17   2    1.175325    0.488992    0.656660    11.00000    0.07781    0.06500 =
         0.06967    0.02530   -0.04012   -0.03561
F18   2    1.107141    0.530212    0.555244    11.00000    0.10187    0.08623 =
         0.08031    0.01396   -0.05068   -0.04860
O1    5    0.995254    0.335824    0.872595    10.50000    0.12795    0.14154 =
         0.04099   -0.00342   -0.03002   -0.11300
O2    5    0.774478    0.846467    0.768102    11.00000    0.11199    0.12583 =
         0.08048    0.00550   -0.01619   -0.02719
O3    5    1.308819    1.254980    0.645475    10.50000    0.12706    0.12555 =
         0.13830   -0.01789   -0.04906   -0.04359
O4    5    0.713003    0.472772    0.818754    10.25000    0.04411    0.12873 =
         0.37814    0.08267   -0.00495    0.03032
N1    4    0.802032    0.270894    0.670073    11.00000    0.04918    0.04268 =
         0.02808    0.00695   -0.01024   -0.01063
N2    4    0.738164    0.155060    0.776359    11.00000    0.04114    0.04559 =
         0.04146   -0.00437    0.00196   -0.01858
N3    4    0.589223    0.107669    0.737944    11.00000    0.03608    0.05989 =
         0.03516   -0.01050   -0.01018   -0.01431
N4    4    0.789681    0.079121    0.636376    11.00000    0.04408    0.03961 =
         0.03611    0.00789   -0.02093   -0.01684
N5    4    0.631226    0.239158    0.610723    11.00000    0.03490    0.02921 =
         0.05200   -0.00908   -0.00181   -0.01024
N6    4    0.565526    0.324874    0.726611    11.00000    0.04787    0.04750 =
         0.03370    0.00016   -0.01064   -0.02067
C1    7    0.832211    0.327535    0.609639    11.00000    0.05663    0.05134 =
         0.03590   -0.00289   -0.01275   -0.01495
AFIX  43
H1    8    0.794783    0.333989    0.571838    11.00000   -1.20000
AFIX   0
C2    7    0.917605    0.377934    0.600148    11.00000    0.04573    0.05642 =
         0.05763    0.00228   -0.00440   -0.02535
AFIX  43
H2    8    0.938915    0.417239    0.556444    11.00000   -1.20000
AFIX   0
C3    7    0.970139    0.368853    0.656300    11.00000    0.05247    0.06094 =
         0.06957   -0.00496   -0.01178   -0.03279
AFIX  43
H3    8    1.028074    0.402462    0.651384    11.00000   -1.20000
AFIX   0
C4    7    0.938691    0.311618    0.718717    11.00000    0.05472    0.07160 =
         0.04242   -0.01060   -0.01603   -0.02491
AFIX  43
H4    8    0.973840    0.306058    0.757483    11.00000   -1.20000
AFIX   0
C5    7    0.856214    0.262442    0.724872    11.00000    0.03730    0.04562 =
         0.03953   -0.00850   -0.01031   -0.01058
C6    7    0.817139    0.196412    0.787964    11.00000    0.03957    0.04195 =
         0.03760   -0.01091   -0.00428   -0.01174
C7    7    0.847985    0.177070    0.851835    11.00000    0.05466    0.06245 =
         0.03419   -0.00162   -0.01560   -0.01889
AFIX  43
H7    8    0.903084    0.206924    0.859111    11.00000   -1.20000
AFIX   0
C8    7    0.799746    0.114207    0.906378    11.00000    0.05727    0.05137 =
         0.04659   -0.01468   -0.01379   -0.00879
C9    7    0.719344    0.070069    0.893880    11.00000    0.05444    0.05600 =
         0.02452    0.00237   -0.01377   -0.01284
AFIX  43
H9    8    0.685783    0.025360    0.929935    11.00000   -1.20000
AFIX   0
C10   7    0.690225    0.092822    0.828528    11.00000    0.04849    0.04912 =
         0.03977   -0.00834   -0.01076   -0.01262
C11   7    0.604422    0.061559    0.803790    11.00000    0.04757    0.05892 =
         0.03549   -0.00809   -0.00782   -0.01810
C12   7    0.542525   -0.005298    0.843717    11.00000    0.07287    0.05987 =
         0.03868   -0.00204   -0.00710   -0.03376
AFIX  43
H12   8    0.555267   -0.037479    0.889230    11.00000   -1.20000
AFIX   0
C13   7    0.460512   -0.023727    0.814569    11.00000    0.05832    0.08352 =
         0.05861   -0.00335   -0.00505   -0.04002
AFIX  43
H13   8    0.415992   -0.068565    0.840813    11.00000   -1.20000
AFIX   0
C14   7    0.443801    0.022299    0.748514    11.00000    0.05358    0.06306 =
         0.07081   -0.00857   -0.01043   -0.02905
AFIX  43
H14   8    0.388229    0.009966    0.728540    11.00000   -1.20000
AFIX   0
C15   7    0.510383    0.087548    0.711508    11.00000    0.04933    0.04444 =
         0.04991   -0.00676   -0.00976   -0.01172
AFIX  43
H15   8    0.499570    0.119216    0.665551    11.00000   -1.20000
AFIX   0
C16   7    0.829638    0.093674    0.976003    11.00000    0.07289    0.08005 =
         0.03214   -0.00980   -0.01851   -0.01535
C17   7    0.916402    0.125854    0.993698    11.00000    0.07050    0.06826 =
         0.04906   -0.01793   -0.02843   -0.00732
AFIX  13
H17   8    0.966989    0.165510    0.960711    11.00000   -1.20000
AFIX   0
C18   7    0.920339    0.088807    1.066256    11.00000    0.08703    0.09254 =
         0.05149   -0.01854   -0.02684   -0.01619
AFIX  13
H18   8    0.973392    0.098796    1.093289    11.00000   -1.20000
AFIX   0
C19   7    0.837524    0.037202    1.092475    11.00000    0.10519    0.07683 =
         0.04100   -0.01869   -0.01534   -0.01064
AFIX  13
H19   8    0.819483    0.004650    1.142327    11.00000   -1.20000
AFIX   0
C20   7    0.781810    0.038659    1.038099    11.00000    0.08492    0.09502 =
         0.03027    0.00145   -0.02076   -0.02703
AFIX  13
H20   8    0.717558    0.007664    1.042948    11.00000   -1.20000
AFIX   0
C21   7    0.646871    0.333020    1.032027    11.00000    0.10797    0.05956 =
         0.06621   -0.01115   -0.02611    0.00021
AFIX  13
H21   8    0.618210    0.350312    0.986898    11.00000   -1.20000
AFIX   0
C22   7    0.744651    0.355260    1.042847    11.00000    0.09712    0.07806 =
         0.12036   -0.03778   -0.01146   -0.02513
AFIX  13
H22   8    0.795361    0.391628    1.006892    11.00000   -1.20000
AFIX   0
C23   7    0.758482    0.314366    1.114241    11.00000    0.09327    0.12379 =
         0.09514   -0.06234   -0.03044    0.00340
AFIX  13
H23   8    0.817633    0.319007    1.138342    11.00000   -1.20000
AFIX   0
C24   7    0.666302    0.269864    1.143879    11.00000    0.08543    0.09089 =
         0.05344   -0.02298   -0.00672   -0.00048
AFIX  13
H24   8    0.651724    0.234581    1.193218    11.00000   -1.20000
AFIX   0
C25   7    0.601261    0.279866    1.093690    11.00000    0.08376    0.07702 =
         0.06938   -0.01026   -0.02509   -0.00443
AFIX  13
H25   8    0.533109    0.253591    1.101087    11.00000   -1.20000
AFIX   0
C26   7    0.872482   -0.003648    0.656809    11.00000    0.03522    0.04864 =
         0.03880    0.00321   -0.01263   -0.01295
AFIX  43
H26   8    0.886654   -0.006116    0.702879    11.00000   -1.20000
AFIX   0
C27   7    0.938255   -0.085837    0.613203    11.00000    0.03878    0.03586 =
         0.04440   -0.00556   -0.01109   -0.00666
AFIX  43
H27   8    0.995390   -0.144576    0.629313    11.00000   -1.20000
AFIX   0
C28   7    0.918704   -0.080234    0.545855    11.00000    0.04624    0.03732 =
         0.04203   -0.00017   -0.01573   -0.01571
AFIX  43
H28   8    0.962931   -0.135815    0.515174    11.00000   -1.20000
AFIX   0
C29   7    0.836440    0.004331    0.522645    11.00000    0.04053    0.04480 =
         0.03870   -0.01050   -0.01025   -0.00936
AFIX  43
H29   8    0.823218    0.008701    0.476121    11.00000   -1.20000
AFIX   0
C30   7    0.772566    0.083943    0.569380    11.00000    0.03262    0.03904 =
         0.03918    0.00247   -0.01000   -0.01366
C31   7    0.679849    0.178143    0.553232    11.00000    0.03205    0.03587 =
         0.03891   -0.00023   -0.00956   -0.01028
C32   7    0.638291    0.207278    0.492299    11.00000    0.04400    0.03362 =
         0.03107   -0.00322   -0.00879   -0.01357
AFIX  43
H32   8    0.672786    0.164656    0.452585    11.00000   -1.20000
AFIX   0
C33   7    0.544894    0.299804    0.487814    11.00000    0.04082    0.03537 =
         0.03662   -0.00210   -0.00668   -0.01791
C34   7    0.497748    0.361525    0.548492    11.00000    0.03889    0.03217 =
         0.03921   -0.00389   -0.01099   -0.00659
AFIX  43
H34   8    0.435280    0.424991    0.547787    11.00000   -1.20000
AFIX   0
C35   7    0.543406    0.328528    0.608310    11.00000    0.03197    0.03658 =
         0.04132   -0.00415   -0.00603   -0.01413
C36   7    0.504045    0.376653    0.676849    11.00000    0.05023    0.04012 =
         0.03836    0.00107   -0.01669   -0.01857
C37   7    0.412266    0.466660    0.691787    11.00000    0.03227    0.04459 =
         0.05058   -0.00575   -0.01177   -0.00747
AFIX  43
H37   8    0.370268    0.502618    0.656502    11.00000   -1.20000
AFIX   0
C38   7    0.381823    0.504316    0.759573    11.00000    0.05058    0.04346 =
         0.05315   -0.00875   -0.00952   -0.01136
AFIX  43
H38   8    0.319202    0.566764    0.771059    11.00000   -1.20000
AFIX   0
C39   7    0.443650    0.449832    0.809373    11.00000    0.05344    0.05397 =
         0.03809   -0.01147   -0.00659   -0.01311
AFIX  43
H39   8    0.423659    0.474596    0.855777    11.00000   -1.20000
AFIX   0
C40   7    0.533980    0.360005    0.792723    11.00000    0.04517    0.04988 =
         0.03796   -0.00831   -0.01141   -0.00902
AFIX  43
H40   8    0.574954    0.321935    0.828085    11.00000   -1.20000
AFIX   0
C41   7    0.496754    0.332536    0.426181    11.00000    0.04713    0.04119 =
         0.03075    0.00023   -0.01394   -0.01176
C42   7    0.543429    0.281970    0.357296    11.00000    0.04762    0.04840 =
         0.03184    0.01111   -0.00895   -0.01809
AFIX  13
H42   8    0.615109    0.221448    0.345319    11.00000   -1.20000
AFIX   0
C43   7    0.465473    0.331710    0.312715    11.00000    0.06447    0.06019 =
         0.03301    0.00033   -0.02323   -0.01979
AFIX  13
H43   8    0.472779    0.312577    0.263440    11.00000   -1.20000
AFIX   0
C44   7    0.374114    0.414414    0.350298    11.00000    0.04760    0.04926 =
         0.04015    0.00681   -0.02338   -0.01362
AFIX  13
H44   8    0.306824    0.461911    0.331479    11.00000   -1.20000
AFIX   0
C45   7    0.391938    0.415151    0.418374    11.00000    0.04544    0.04626 =
         0.04946    0.00459   -0.02078   -0.01218
AFIX  13
H45   8    0.340003    0.463650    0.455885    11.00000   -1.20000
AFIX   0
C46   7    0.353752    0.155951    0.487267    11.00000    0.06860    0.06388 =
         0.06113    0.00979   -0.01789   -0.03961
AFIX  13
H46   8    0.388120    0.136931    0.530236    11.00000   -1.20000
AFIX   0
C47   7    0.398572    0.106838    0.421957    11.00000    0.07262    0.04539 =
         0.06515    0.00660   -0.03312   -0.02349
AFIX  13
H47   8    0.470647    0.046569    0.410529    11.00000   -1.20000
AFIX   0
C48   7    0.325593    0.157123    0.376205    11.00000    0.06373    0.06409 =
         0.05473    0.00115   -0.02767   -0.03069
AFIX  13
H48   8    0.337355    0.138649    0.326172    11.00000   -1.20000
AFIX   0
C49   7    0.232266    0.238908    0.410833    11.00000    0.05214    0.06029 =
         0.06826   -0.00220   -0.02365   -0.02093
AFIX  13
H49   8    0.165975    0.286980    0.391268    11.00000   -1.20000
AFIX   0
C50   7    0.252136    0.235412    0.480856    11.00000    0.06526    0.07183 =
         0.06870   -0.00876   -0.01240   -0.02968
AFIX  13
H50   8    0.202180    0.284225    0.518698    11.00000   -1.20000
AFIX   0
C51   7    1.079051    0.360778    0.860580    10.50000    0.14747    0.06604 =
         0.08692   -0.00021   -0.09709   -0.02498
C52   7    1.187149    0.309168    0.814975    10.50000    0.16892    0.09813 =
         0.12637    0.05282   -0.10753   -0.08754
AFIX  33
H52A  8    1.242479    0.347086    0.814745    10.50000   -1.20000
H52B  8    1.215148    0.233824    0.833023    10.50000   -1.20000
H52C  8    1.176888    0.311709    0.766330    10.50000   -1.20000
AFIX   0
C53   7    1.103041    0.458217    0.869822    10.50000    0.10361    0.07719 =
         0.19938    0.00962   -0.10547   -0.01561
AFIX  33
H53A  8    1.184891    0.448989    0.853367    10.50000   -1.20000
H53B  8    1.060918    0.519142    0.841963    10.50000   -1.20000
H53C  8    1.079533    0.472398    0.920384    10.50000   -1.20000
AFIX   0
C54   7    0.798751    0.655239    0.795127    11.00000    0.14914    0.11441 =
         0.12022   -0.00144    0.04400   -0.03177
AFIX  33
H54A  8    0.850758    0.595005    0.817672    11.00000   -1.20000
H54B  8    0.720364    0.663982    0.822058    11.00000   -1.20000
H54C  8    0.805151    0.640318    0.746049    11.00000   -1.20000
AFIX   0
C55   7    0.830728    0.761540    0.794488    11.00000    0.12052    0.09056 =
         0.07753    0.00611   -0.03354    0.00165
C56   7    0.932663    0.766949    0.821356    11.00000    0.14724    0.14093 =
         0.12654    0.01602   -0.09126   -0.05054
AFIX  33
H56A  8    0.970816    0.695263    0.841105    11.00000   -1.20000
H56B  8    0.986363    0.791022    0.781616    11.00000   -1.20000
H56C  8    0.905859    0.818014    0.858493    11.00000   -1.20000
AFIX   0
HKLF 4
 
REM  140627
REM R1 =  0.0979 for    6276 Fo > 4sig(Fo)  and  0.1921 for all   13536 data
REM    811 parameters refined using      0 restraints
 
END  
     
WGHT      0.1921      0.0000 

REM Instructions for potential hydrogen bonds
EQIV $1 -x+2, -y+1, -z+1
HTAB C1 F14_$1
HTAB C1 N5
HTAB C2 F18_$1
HTAB C4 O1
HTAB C7 O1
EQIV $2 -x+2, -y, -z+2
HTAB C12 F1_$2
EQIV $3 x-1, y-1, z
HTAB C14 F9_$3
HTAB C15 O3_$3
HTAB C15 N5
EQIV $4 x, y-1, z
HTAB C26 F10_$4
HTAB C26 N2
HTAB C27 F11_$4
HTAB C27 F14_$4
HTAB C29 F11_$1
HTAB C29 F12_$1
HTAB C32 F11_$1
EQIV $5 x-1, y, z
HTAB C34 F13_$5
HTAB C37 F13_$5
HTAB C37 F17_$5
HTAB C40 N2
HTAB C52 O3_$4
EQIV $6 -x+2, -y+1, -z+2
HTAB C54 F3_$6

REM Highest difference peak  0.905,  deepest hole -1.484,  1-sigma level  0.152
Q1    1   0.7453  0.5304  0.8227  11.00000  0.05    0.91
Q2    1   1.0560  0.3836  0.8807  11.00000  0.05    0.88
Q3    1   0.7109  0.4609  0.7858  11.00000  0.05    0.84
Q4    1   1.0627  0.2829  0.8717  11.00000  0.05    0.82
Q5    1   1.0019  0.3427  0.8896  11.00000  0.05    0.80
Q6    1   0.4189  0.2265  0.4699  11.00000  0.05    0.79
Q7    1   1.1612  0.2610  0.8418  11.00000  0.05    0.78
Q8    1   1.0242  0.3548  0.8518  11.00000  0.05    0.75
Q9    1   0.7054  0.4225  0.8664  11.00000  0.05    0.74
Q10   1   1.1401  0.2823  0.8498  11.00000  0.05    0.71
;

loop_
_symmetry_equiv_pos_site_id
_space_group_symop_operation_xyz
1 +X,+Y,+Z
2 -X,-Y,-Z

loop_
_atom_site_label
_atom_site_type_symbol
_atom_site_fract_x
_atom_site_fract_y
_atom_site_fract_z
_atom_site_U_iso_or_equiv
_atom_site_adp_type
_atom_site_occupancy
_atom_site_site_symmetry_multiplicity
_atom_site_calc_flag
_atom_site_refinement_flags
Co1 Co 0.68694(8) 0.19554(8) 0.69295(5) 0.0380(3) Uani 1 2 d .
Fe1 Fe 0.76560(13) 0.19322(12) 1.05781(7) 0.0692(4) Uani 1 2 d .
Fe2 Fe 0.38415(9) 0.26694(8) 0.40487(6) 0.0424(3) Uani 1 2 d .
P1 P 1.3721(3) 0.2325(3) 0.98131(16) 0.0838(9) Uani 1 2 d .
P2 P 1.16325(18) 1.00860(19) 0.68712(11) 0.0503(5) Uani 1 2 d .
P3 P 1.14019(17) 0.59664(18) 0.60582(12) 0.0506(5) Uani 1 2 d .
F1 F 1.4411(17) 0.1120(10) 0.9908(5) 0.279(10) Uani 1 2 d .
F2 F 1.4804(9) 0.2649(17) 0.9629(6) 0.253(9) Uani 1 2 d .
F3 F 1.3570(7) 0.2437(6) 1.0624(3) 0.111(2) Uani 1 2 d .
F4 F 1.2985(9) 0.3466(7) 0.9712(5) 0.157(4) Uani 1 2 d .
F5 F 1.2732(17) 0.1872(14) 0.9997(7) 0.266(9) Uani 1 2 d .
F6 F 1.3914(9) 0.2209(6) 0.8993(4) 0.132(3) Uani 1 2 d .
F7 F 1.2747(4) 1.0152(5) 0.6283(3) 0.0699(15) Uani 1 2 d .
F8 F 1.1654(5) 1.1081(5) 0.7232(4) 0.0847(18) Uani 1 2 d .
F9 F 1.2436(4) 0.9295(4) 0.7366(2) 0.0565(12) Uani 1 2 d .
F10 F 1.0525(4) 0.9999(5) 0.7457(3) 0.0774(17) Uani 1 2 d .
F11 F 1.1632(4) 0.9073(4) 0.6505(3) 0.0586(12) Uani 1 2 d .
F12 F 1.0844(4) 1.0879(4) 0.6375(3) 0.0649(13) Uani 1 2 d .
F13 F 1.2665(4) 0.5676(4) 0.5578(3) 0.0644(14) Uani 1 2 d .
F14 F 1.1093(4) 0.7027(4) 0.5543(3) 0.0666(14) Uani 1 2 d .
F15 F 1.1769(5) 0.6597(4) 0.6541(3) 0.0733(15) Uani 1 2 d .
F16 F 1.0146(4) 0.6258(6) 0.6514(3) 0.100(2) Uani 1 2 d .
F17 F 1.1753(5) 0.4890(4) 0.6567(3) 0.0661(14) Uani 1 2 d .
F18 F 1.1071(5) 0.5302(5) 0.5552(3) 0.0808(17) Uani 1 2 d .
O1 O 0.9952(13) 0.3358(13) 0.8726(6) 0.084(5) Uani 0.5 2 d .
O2 O 0.7745(8) 0.8465(8) 0.7681(5) 0.110(3) Uani 1 2 d .
O3 O 1.3088(17) 1.2550(17) 0.6455(12) 0.124(7) Uani 0.5 2 d .
O4 O 0.713(3) 0.473(3) 0.819(4) 0.22(3) Uani 0.25 2 d .
N1 N 0.8020(5) 0.2709(5) 0.6701(3) 0.0414(14) Uani 1 2 d .
N2 N 0.7382(5) 0.1551(5) 0.7764(3) 0.0432(14) Uani 1 2 d .
N3 N 0.5892(5) 0.1077(5) 0.7379(3) 0.0424(14) Uani 1 2 d .
N4 N 0.7897(5) 0.0791(5) 0.6364(3) 0.0377(13) Uani 1 2 d .
N5 N 0.6312(5) 0.2392(4) 0.6107(3) 0.0393(14) Uani 1 2 d .
N6 N 0.5655(5) 0.3249(5) 0.7266(3) 0.0414(14) Uani 1 2 d .
C1 C 0.8322(7) 0.3275(6) 0.6096(4) 0.0477(18) Uani 1 2 d .
C2 C 0.9176(7) 0.3779(7) 0.6001(5) 0.053(2) Uani 1 2 d .
C3 C 0.9701(7) 0.3689(7) 0.6563(5) 0.057(2) Uani 1 2 d .
C4 C 0.9387(7) 0.3116(7) 0.7187(4) 0.053(2) Uani 1 2 d .
C5 C 0.8562(6) 0.2624(6) 0.7249(4) 0.0403(16) Uani 1 2 d .
C6 C 0.8171(6) 0.1964(6) 0.7880(4) 0.0397(16) Uani 1 2 d .
C7 C 0.8480(7) 0.1771(7) 0.8518(4) 0.0491(18) Uani 1 2 d .
C8 C 0.7997(7) 0.1142(7) 0.9064(5) 0.052(2) Uani 1 2 d .
C9 C 0.7193(7) 0.0701(6) 0.8939(4) 0.0454(17) Uani 1 2 d .
C10 C 0.6902(7) 0.0928(6) 0.8285(4) 0.0454(17) Uani 1 2 d .
C11 C 0.6044(7) 0.0616(7) 0.8038(4) 0.0465(18) Uani 1 2 d .
C12 C 0.5425(8) -0.0053(7) 0.8437(4) 0.055(2) Uani 1 2 d .
C13 C 0.4605(8) -0.0237(8) 0.8146(5) 0.064(2) Uani 1 2 d .
C14 C 0.4438(7) 0.0223(7) 0.7485(5) 0.060(2) Uani 1 2 d .
C15 C 0.5104(7) 0.0876(6) 0.7115(5) 0.0482(18) Uani 1 2 d .
C16 C 0.8296(8) 0.0937(8) 0.9760(4) 0.061(2) Uani 1 2 d .
C17 C 0.9164(8) 0.1258(7) 0.9937(5) 0.061(2) Uani 1 2 d .
C18 C 0.9203(10) 0.0888(9) 1.0663(5) 0.076(3) Uani 1 2 d .
C19 C 0.8375(10) 0.0372(9) 1.0925(5) 0.077(3) Uani 1 2 d .
C20 C 0.7818(9) 0.0387(9) 1.0381(4) 0.069(3) Uani 1 2 d .
C21 C 0.6469(11) 0.3330(8) 1.0320(6) 0.082(3) Uani 1 2 d .
C22 C 0.7447(12) 0.3553(10) 1.0429(8) 0.098(4) Uani 1 2 d .
C23 C 0.7585(12) 0.3144(11) 1.1142(8) 0.105(5) Uani 1 2 d .
C24 C 0.6663(10) 0.2699(10) 1.1439(6) 0.082(3) Uani 1 2 d .
C25 C 0.6013(10) 0.2799(9) 1.0937(6) 0.079(3) Uani 1 2 d .
C26 C 0.8725(6) -0.0037(6) 0.6568(4) 0.0406(16) Uani 1 2 d .
C27 C 0.9383(6) -0.0858(6) 0.6132(4) 0.0401(16) Uani 1 2 d .
C28 C 0.9187(6) -0.0802(6) 0.5459(4) 0.0402(16) Uani 1 2 d .
C29 C 0.8364(6) 0.0043(6) 0.5226(4) 0.0410(16) Uani 1 2 d .
C30 C 0.7726(6) 0.0839(5) 0.5694(4) 0.0364(15) Uani 1 2 d .
C31 C 0.6798(6) 0.1781(5) 0.5532(4) 0.0355(14) Uani 1 2 d .
C32 C 0.6383(6) 0.2073(5) 0.4923(4) 0.0355(15) Uani 1 2 d .
C33 C 0.5449(6) 0.2998(5) 0.4878(4) 0.0364(15) Uani 1 2 d .
C34 C 0.4978(6) 0.3615(5) 0.5485(4) 0.0371(15) Uani 1 2 d .
C35 C 0.5434(5) 0.3285(5) 0.6083(4) 0.0359(15) Uani 1 2 d .
C36 C 0.5040(6) 0.3766(6) 0.6768(4) 0.0407(16) Uani 1 2 d .
C37 C 0.4123(6) 0.4667(6) 0.6918(4) 0.0427(17) Uani 1 2 d .
C38 C 0.3818(7) 0.5043(6) 0.7596(5) 0.0494(19) Uani 1 2 d .
C39 C 0.4436(7) 0.4498(6) 0.8094(4) 0.0489(19) Uani 1 2 d .
C40 C 0.5340(6) 0.3600(6) 0.7927(4) 0.0445(17) Uani 1 2 d .
C41 C 0.4968(6) 0.3325(6) 0.4262(4) 0.0393(16) Uani 1 2 d .
C42 C 0.5434(6) 0.2820(6) 0.3573(4) 0.0431(17) Uani 1 2 d .
C43 C 0.4655(7) 0.3317(7) 0.3127(4) 0.0502(19) Uani 1 2 d .
C44 C 0.3741(6) 0.4144(6) 0.3503(4) 0.0443(17) Uani 1 2 d .
C45 C 0.3919(6) 0.4152(6) 0.4184(4) 0.0463(18) Uani 1 2 d .
C46 C 0.3538(8) 0.1560(7) 0.4873(5) 0.061(2) Uani 1 2 d .
C47 C 0.3986(8) 0.1068(7) 0.4220(5) 0.057(2) Uani 1 2 d .
C48 C 0.3256(7) 0.1571(7) 0.3762(5) 0.056(2) Uani 1 2 d .
C49 C 0.2323(7) 0.2389(7) 0.4108(5) 0.057(2) Uani 1 2 d .
C50 C 0.2521(8) 0.2354(8) 0.4809(6) 0.066(2) Uani 1 2 d .
C51 C 1.079(3) 0.3608(17) 0.8606(14) 0.089(8) Uani 0.5 2 d .
C52 C 1.187(3) 0.309(2) 0.8150(16) 0.112(11) Uani 0.5 2 d .
C53 C 1.103(2) 0.4582(19) 0.8698(18) 0.118(11) Uani 0.5 2 d .
C54 C 0.7987(15) 0.6552(12) 0.7951(9) 0.144(7) Uani 1 2 d .
C55 C 0.8307(13) 0.7615(12) 0.7945(7) 0.103(4) Uani 1 2 d .
C56 C 0.9327(14) 0.7670(13) 0.8214(9) 0.128(6) Uani 1 2 d .
H1 H 0.79478 0.33399 0.57184 0.0573 Uiso 1 2 calc R
H2 H 0.93891 0.41724 0.55644 0.0633 Uiso 1 2 calc R
H3 H 1.02807 0.40246 0.65138 0.0688 Uiso 1 2 calc R
H4 H 0.97384 0.30606 0.75748 0.0636 Uiso 1 2 calc R
H7 H 0.90308 0.20692 0.85911 0.0590 Uiso 1 2 calc R
H9 H 0.68578 0.02536 0.92994 0.0545 Uiso 1 2 calc R
H12 H 0.55527 -0.03748 0.88923 0.0657 Uiso 1 2 calc R
H13 H 0.41599 -0.06857 0.84081 0.0766 Uiso 1 2 calc R
H14 H 0.38823 0.00997 0.72854 0.0717 Uiso 1 2 calc R
H15 H 0.49957 0.11922 0.66555 0.0579 Uiso 1 2 calc R
H17 H 0.96699 0.16551 0.96071 0.0737 Uiso 1 2 calc R
H18 H 0.97339 0.0988 1.09329 0.0910 Uiso 1 2 calc R
H19 H 0.81948 0.00465 1.14233 0.0922 Uiso 1 2 calc R
H20 H 0.71756 0.00766 1.04295 0.0829 Uiso 1 2 calc R
H21 H 0.61821 0.35031 0.9869 0.0983 Uiso 1 2 calc R
H22 H 0.79536 0.39163 1.00689 0.1171 Uiso 1 2 calc R
H23 H 0.81763 0.31901 1.13834 0.1258 Uiso 1 2 calc R
H24 H 0.65172 0.23458 1.19322 0.0989 Uiso 1 2 calc R
H25 H 0.53311 0.25359 1.10109 0.0951 Uiso 1 2 calc R
H26 H 0.88665 -0.00612 0.70288 0.0487 Uiso 1 2 calc R
H27 H 0.99539 -0.14458 0.62931 0.0481 Uiso 1 2 calc R
H28 H 0.96293 -0.13581 0.51517 0.0482 Uiso 1 2 calc R
H29 H 0.82322 0.0087 0.47612 0.0492 Uiso 1 2 calc R
H32 H 0.67279 0.16466 0.45258 0.0426 Uiso 1 2 calc R
H34 H 0.43528 0.42499 0.54779 0.0445 Uiso 1 2 calc R
H37 H 0.37027 0.50262 0.6565 0.0512 Uiso 1 2 calc R
H38 H 0.3192 0.56676 0.77106 0.0593 Uiso 1 2 calc R
H39 H 0.42366 0.4746 0.85578 0.0587 Uiso 1 2 calc R
H40 H 0.57495 0.32194 0.82809 0.0534 Uiso 1 2 calc R
H42 H 0.61511 0.22145 0.34532 0.0518 Uiso 1 2 calc R
H43 H 0.47278 0.31258 0.26344 0.0603 Uiso 1 2 calc R
H44 H 0.30682 0.46191 0.33148 0.0532 Uiso 1 2 calc R
H45 H 0.34 0.46365 0.45588 0.0556 Uiso 1 2 calc R
H46 H 0.38812 0.13693 0.53024 0.0726 Uiso 1 2 calc R
H47 H 0.47065 0.04657 0.41053 0.0688 Uiso 1 2 calc R
H48 H 0.33735 0.13865 0.32617 0.0670 Uiso 1 2 calc R
H49 H 0.16597 0.28698 0.39127 0.0690 Uiso 1 2 calc R
H50 H 0.20218 0.28423 0.5187 0.0796 Uiso 1 2 calc R
H52A H 1.24248 0.34709 0.81474 0.1343 Uiso 0.5 2 calc R
H52B H 1.21515 0.23382 0.83302 0.1343 Uiso 0.5 2 calc R
H52C H 1.17689 0.31171 0.76633 0.1343 Uiso 0.5 2 calc R
H53A H 1.18489 0.44899 0.85337 0.1416 Uiso 0.5 2 calc R
H53B H 1.06092 0.51914 0.84196 0.1416 Uiso 0.5 2 calc R
H53C H 1.07953 0.4724 0.92038 0.1416 Uiso 0.5 2 calc R
H54A H 0.85076 0.59501 0.81767 0.1729 Uiso 1 2 calc R
H54B H 0.72036 0.66398 0.82206 0.1729 Uiso 1 2 calc R
H54C H 0.80515 0.64032 0.74605 0.1729 Uiso 1 2 calc R
H56A H 0.97082 0.69526 0.8411 0.1531 Uiso 1 2 calc R
H56B H 0.98636 0.79102 0.78162 0.1531 Uiso 1 2 calc R
H56C H 0.90586 0.81801 0.85849 0.1531 Uiso 1 2 calc R

loop_
_atom_site_aniso_label
_atom_site_aniso_U_11
_atom_site_aniso_U_22
_atom_site_aniso_U_33
_atom_site_aniso_U_12
_atom_site_aniso_U_13
_atom_site_aniso_U_23
Co1 0.0396(5) 0.0412(5) 0.0352(6) -0.0129(4) -0.0099(4) -0.0033(4)
Fe1 0.0800(10) 0.0738(9) 0.0512(8) -0.0079(7) -0.0215(7) -0.0172(7)
Fe2 0.0452(6) 0.0434(6) 0.0422(6) -0.0153(5) -0.0146(5) -0.0001(5)
P1 0.100(2) 0.0760(19) 0.0587(18) -0.0137(17) -0.0094(15) 0.0056(14)
P2 0.0494(11) 0.0661(14) 0.0394(11) -0.0175(10) -0.0144(9) -0.0066(10)
P3 0.0423(11) 0.0553(12) 0.0508(13) -0.0096(9) -0.0139(9) 0.0024(10)
F1 0.39(2) 0.166(10) 0.074(6) 0.101(11) 0.058(9) 0.041(6)
F2 0.137(8) 0.57(3) 0.101(7) -0.189(14) -0.017(6) -0.013(12)
F3 0.142(6) 0.120(6) 0.053(4) -0.026(5) -0.008(4) 0.001(4)
F4 0.203(9) 0.096(6) 0.098(6) 0.047(6) -0.017(6) -0.007(5)
F5 0.42(2) 0.338(19) 0.163(11) -0.32(2) -0.014(13) -0.017(11)
F6 0.212(9) 0.104(5) 0.055(4) -0.017(6) -0.024(5) -0.004(4)
F7 0.058(3) 0.095(4) 0.056(3) -0.030(3) -0.012(2) 0.013(3)
F8 0.092(4) 0.076(4) 0.102(5) -0.011(3) -0.052(4) -0.033(3)
F9 0.057(3) 0.079(3) 0.041(3) -0.025(2) -0.021(2) 0.002(2)
F10 0.051(3) 0.133(5) 0.045(3) -0.024(3) -0.007(2) -0.012(3)
F11 0.071(3) 0.060(3) 0.053(3) -0.018(2) -0.026(2) -0.009(2)
F12 0.072(3) 0.065(3) 0.061(3) -0.006(3) -0.036(3) -0.008(2)
F13 0.048(3) 0.057(3) 0.076(4) -0.008(2) -0.006(2) 0.002(3)
F14 0.074(3) 0.052(3) 0.055(3) 0.012(2) -0.023(3) 0.000(2)
F15 0.103(4) 0.058(3) 0.062(3) -0.019(3) -0.029(3) -0.008(3)
F16 0.038(3) 0.159(6) 0.073(4) -0.006(3) 0.001(3) 0.009(4)
F17 0.078(3) 0.065(3) 0.070(3) -0.036(3) -0.040(3) 0.025(3)
F18 0.102(4) 0.086(4) 0.080(4) -0.049(3) -0.051(3) 0.014(3)
O1 0.128(12) 0.142(13) 0.041(7) -0.113(11) -0.030(7) -0.003(7)
O2 0.112(7) 0.126(8) 0.080(6) -0.027(6) -0.016(5) 0.005(5)
O3 0.127(15) 0.126(15) 0.138(17) -0.044(13) -0.049(13) -0.018(13)
O4 0.044(19) 0.13(3) 0.38(8) 0.03(2) -0.00(3) 0.08(4)
N1 0.049(3) 0.043(3) 0.028(3) -0.011(3) -0.010(3) 0.007(2)
N2 0.041(3) 0.046(3) 0.041(4) -0.019(3) 0.002(3) -0.004(3)
N3 0.036(3) 0.060(4) 0.035(3) -0.014(3) -0.010(3) -0.011(3)
N4 0.044(3) 0.040(3) 0.036(3) -0.017(3) -0.021(3) 0.008(2)
N5 0.035(3) 0.029(3) 0.052(4) -0.010(2) -0.002(3) -0.009(3)
N6 0.048(3) 0.048(3) 0.034(3) -0.021(3) -0.011(3) 0.000(3)
C1 0.057(5) 0.051(4) 0.036(4) -0.015(4) -0.013(3) -0.003(3)
C2 0.046(4) 0.056(5) 0.058(5) -0.025(4) -0.004(4) 0.002(4)
C3 0.052(5) 0.061(5) 0.070(6) -0.033(4) -0.012(4) -0.005(4)
C4 0.055(5) 0.072(5) 0.042(5) -0.025(4) -0.016(4) -0.011(4)
C5 0.037(4) 0.046(4) 0.040(4) -0.011(3) -0.010(3) -0.009(3)
C6 0.040(4) 0.042(4) 0.038(4) -0.012(3) -0.004(3) -0.011(3)
C7 0.055(5) 0.062(5) 0.034(4) -0.019(4) -0.016(3) -0.002(4)
C8 0.057(5) 0.051(5) 0.047(5) -0.009(4) -0.014(4) -0.015(4)
C9 0.054(4) 0.056(4) 0.025(4) -0.013(4) -0.014(3) 0.002(3)
C10 0.048(4) 0.049(4) 0.040(4) -0.013(3) -0.011(3) -0.008(3)
C11 0.048(4) 0.059(5) 0.035(4) -0.018(4) -0.008(3) -0.008(3)
C12 0.073(6) 0.060(5) 0.039(4) -0.034(4) -0.007(4) -0.002(4)
C13 0.058(5) 0.084(6) 0.059(6) -0.040(5) -0.005(4) -0.003(5)
C14 0.054(5) 0.063(5) 0.071(6) -0.029(4) -0.010(4) -0.009(5)
C15 0.049(4) 0.044(4) 0.050(5) -0.012(4) -0.010(4) -0.007(3)
C16 0.073(6) 0.080(6) 0.032(4) -0.015(5) -0.019(4) -0.010(4)
C17 0.070(6) 0.068(6) 0.049(5) -0.007(5) -0.028(4) -0.018(4)
C18 0.087(7) 0.093(8) 0.051(6) -0.016(6) -0.027(5) -0.019(5)
C19 0.105(8) 0.077(7) 0.041(5) -0.011(6) -0.015(5) -0.019(5)
C20 0.085(7) 0.095(7) 0.030(4) -0.027(6) -0.021(4) 0.001(4)
C21 0.108(9) 0.060(6) 0.066(7) 0.000(6) -0.026(6) -0.011(5)
C22 0.097(9) 0.078(8) 0.120(12) -0.025(7) -0.011(8) -0.038(8)
C23 0.093(9) 0.124(11) 0.095(10) 0.003(8) -0.030(8) -0.062(9)
C24 0.085(8) 0.091(8) 0.053(6) -0.000(6) -0.007(6) -0.023(5)
C25 0.084(7) 0.077(7) 0.069(7) -0.004(6) -0.025(6) -0.010(6)
C26 0.035(3) 0.049(4) 0.039(4) -0.013(3) -0.013(3) 0.003(3)
C27 0.039(4) 0.036(4) 0.044(4) -0.007(3) -0.011(3) -0.006(3)
C28 0.046(4) 0.037(4) 0.042(4) -0.016(3) -0.016(3) -0.000(3)
C29 0.041(4) 0.045(4) 0.039(4) -0.009(3) -0.010(3) -0.011(3)
C30 0.033(3) 0.039(4) 0.039(4) -0.014(3) -0.010(3) 0.002(3)
C31 0.032(3) 0.036(3) 0.039(4) -0.010(3) -0.010(3) -0.000(3)
C32 0.044(4) 0.034(3) 0.031(4) -0.014(3) -0.009(3) -0.003(3)
C33 0.041(4) 0.035(3) 0.037(4) -0.018(3) -0.007(3) -0.002(3)
C34 0.039(3) 0.032(3) 0.039(4) -0.007(3) -0.011(3) -0.004(3)
C35 0.032(3) 0.037(3) 0.041(4) -0.014(3) -0.006(3) -0.004(3)
C36 0.050(4) 0.040(4) 0.038(4) -0.019(3) -0.017(3) 0.001(3)
C37 0.032(3) 0.045(4) 0.051(5) -0.007(3) -0.012(3) -0.006(3)
C38 0.051(4) 0.043(4) 0.053(5) -0.011(3) -0.010(4) -0.009(4)
C39 0.053(4) 0.054(5) 0.038(4) -0.013(4) -0.007(4) -0.011(4)
C40 0.045(4) 0.050(4) 0.038(4) -0.009(3) -0.011(3) -0.008(3)
C41 0.047(4) 0.041(4) 0.031(4) -0.012(3) -0.014(3) 0.000(3)
C42 0.048(4) 0.048(4) 0.032(4) -0.018(3) -0.009(3) 0.011(3)
C43 0.064(5) 0.060(5) 0.033(4) -0.020(4) -0.023(4) 0.000(3)
C44 0.048(4) 0.049(4) 0.040(4) -0.014(3) -0.023(3) 0.007(3)
C45 0.045(4) 0.046(4) 0.049(5) -0.012(3) -0.021(4) 0.005(3)
C46 0.069(6) 0.064(5) 0.061(6) -0.040(5) -0.018(5) 0.010(4)
C47 0.073(6) 0.045(4) 0.065(6) -0.023(4) -0.033(5) 0.007(4)
C48 0.064(5) 0.064(5) 0.055(5) -0.031(4) -0.028(4) 0.001(4)
C49 0.052(5) 0.060(5) 0.068(6) -0.021(4) -0.024(4) -0.002(4)
C50 0.065(6) 0.072(6) 0.069(6) -0.030(5) -0.012(5) -0.009(5)
C51 0.15(2) 0.066(13) 0.087(17) -0.025(15) -0.097(17) -0.000(12)
C52 0.17(3) 0.098(19) 0.13(2) -0.09(2) -0.11(2) 0.053(17)
C53 0.104(19) 0.077(15) 0.20(3) -0.016(14) -0.11(2) 0.010(18)
C54 0.149(14) 0.114(12) 0.120(13) -0.032(10) 0.044(11) -0.001(10)
C55 0.121(11) 0.091(9) 0.078(9) 0.002(8) -0.034(8) 0.006(7)
C56 0.147(13) 0.141(13) 0.127(13) -0.051(11) -0.091(11) 0.016(10)

loop_
_atom_type_symbol
_atom_type_description
_atom_type_scat_dispersion_real
_atom_type_scat_dispersion_imag
_atom_type_scat_source
Co Co 0.3494 0.9721
;
International Tables for Crystallography
(Vol. C, Tables 4.2.6.8 and 6.1.1.4)
;
F F 0.0171 0.0103
;
International Tables for Crystallography
(Vol. C, Tables 4.2.6.8 and 6.1.1.4)
;
Fe Fe 0.3463 0.8444
;
International Tables for Crystallography
(Vol. C, Tables 4.2.6.8 and 6.1.1.4)
;
N N 0.0061 0.0033
;
International Tables for Crystallography
(Vol. C, Tables 4.2.6.8 and 6.1.1.4)
;
O O 0.0106 0.0060
;
International Tables for Crystallography
(Vol. C, Tables 4.2.6.8 and 6.1.1.4)
;
P P 0.1023 0.0942
;
International Tables for Crystallography
(Vol. C, Tables 4.2.6.8 and 6.1.1.4)
;
C C 0.0033 0.0016
;
International Tables for Crystallography
(Vol. C, Tables 4.2.6.8 and 6.1.1.4)
;
H H 0.0000 0.0000
;
International Tables for Crystallography
(Vol. C, Table 6.1.1.4)
;

loop_
_geom_angle_atom_site_label_1
_geom_angle_atom_site_label_2
_geom_angle_atom_site_label_3
_geom_angle
_geom_angle_publ_flag
N1 Co1 N2 82.6(3) yes
N1 Co1 N3 164.7(3) yes
N1 Co1 N4 90.4(3) yes
N1 Co1 N5 97.9(3) yes
N1 Co1 N6 92.5(3) yes
N2 Co1 N3 82.1(3) yes
N2 Co1 N4 99.6(3) yes
N2 Co1 N5 178.2(2) yes
N2 Co1 N6 96.2(3) yes
N3 Co1 N4 91.2(3) yes
N3 Co1 N5 97.3(3) yes
N3 Co1 N6 90.1(3) yes
N4 Co1 N5 82.2(2) yes
N4 Co1 N6 164.2(3) yes
N5 Co1 N6 82.0(3) yes
C16 Fe1 C17 41.2(5) yes
C16 Fe1 C18 69.0(4) yes
C16 Fe1 C19 68.1(4) yes
C16 Fe1 C20 40.3(4) yes
C16 Fe1 C21 111.8(4) yes
C16 Fe1 C22 122.9(5) yes
C16 Fe1 C23 155.4(5) yes
C16 Fe1 C24 163.1(5) yes
C16 Fe1 C25 128.0(5) yes
C17 Fe1 C18 41.3(4) yes
C17 Fe1 C19 68.0(4) yes
C17 Fe1 C20 68.0(4) yes
C17 Fe1 C21 125.1(4) yes
C17 Fe1 C22 105.0(5) yes
C17 Fe1 C23 116.7(5) yes
C17 Fe1 C24 153.8(5) yes
C17 Fe1 C25 162.6(4) yes
C18 Fe1 C19 39.6(5) yes
C18 Fe1 C20 67.4(5) yes
C18 Fe1 C21 159.1(5) yes
C18 Fe1 C22 120.0(6) yes
C18 Fe1 C23 101.0(6) yes
C18 Fe1 C24 118.4(5) yes
C18 Fe1 C25 156.0(4) yes
C19 Fe1 C20 40.1(5) yes
C19 Fe1 C21 161.3(5) yes
C19 Fe1 C22 155.7(6) yes
C19 Fe1 C23 119.1(5) yes
C19 Fe1 C24 107.1(4) yes
C19 Fe1 C25 124.6(5) yes
C20 Fe1 C21 127.6(5) yes
C20 Fe1 C22 160.9(5) yes
C20 Fe1 C23 157.6(5) yes
C20 Fe1 C24 125.8(5) yes
C20 Fe1 C25 112.8(5) yes
C21 Fe1 C22 40.9(6) yes
C21 Fe1 C23 69.5(6) yes
C21 Fe1 C24 67.3(5) yes
C21 Fe1 C25 39.6(4) yes
C22 Fe1 C23 41.5(6) yes
C22 Fe1 C24 68.3(5) yes
C22 Fe1 C25 68.3(5) yes
C23 Fe1 C24 41.4(6) yes
C23 Fe1 C25 69.7(6) yes
C24 Fe1 C25 40.4(5) yes
C41 Fe2 C42 42.5(3) yes
C41 Fe2 C43 70.0(4) yes
C41 Fe2 C44 69.2(3) yes
C41 Fe2 C45 41.7(3) yes
C41 Fe2 C46 107.6(4) yes
C41 Fe2 C47 123.2(4) yes
C41 Fe2 C48 158.9(3) yes
C41 Fe2 C49 158.9(3) yes
C41 Fe2 C50 123.0(4) yes
C42 Fe2 C43 40.4(3) yes
C42 Fe2 C44 68.6(3) yes
C42 Fe2 C45 69.8(3) yes
C42 Fe2 C46 124.1(3) yes
C42 Fe2 C47 107.6(3) yes
C42 Fe2 C48 121.6(3) yes
C42 Fe2 C49 156.8(4) yes
C42 Fe2 C50 160.5(4) yes
C43 Fe2 C44 41.2(3) yes
C43 Fe2 C45 69.0(3) yes
C43 Fe2 C46 159.2(3) yes
C43 Fe2 C47 122.4(3) yes
C43 Fe2 C48 106.4(4) yes
C43 Fe2 C49 120.8(4) yes
C43 Fe2 C50 158.4(4) yes
C44 Fe2 C45 40.1(3) yes
C44 Fe2 C46 158.8(3) yes
C44 Fe2 C47 158.6(4) yes
C44 Fe2 C48 122.5(4) yes
C44 Fe2 C49 106.1(3) yes
C44 Fe2 C50 123.0(3) yes
C45 Fe2 C46 123.7(4) yes
C45 Fe2 C47 160.3(4) yes
C45 Fe2 C48 158.0(3) yes
C45 Fe2 C49 121.6(3) yes
C45 Fe2 C50 108.1(4) yes
C46 Fe2 C47 40.6(4) yes
C46 Fe2 C48 68.0(4) yes
C46 Fe2 C49 68.9(4) yes
C46 Fe2 C50 39.9(4) yes
C47 Fe2 C48 40.1(4) yes
C47 Fe2 C49 68.6(4) yes
C47 Fe2 C50 67.4(4) yes
C48 Fe2 C49 40.8(3) yes
C48 Fe2 C50 67.7(4) yes
C49 Fe2 C50 41.1(4) yes
F1 P1 F2 90.6(10) yes
F1 P1 F3 90.1(5) yes
F1 P1 F4 175.9(10) yes
F1 P1 F5 82.8(10) yes
F1 P1 F6 89.3(5) yes
F2 P1 F3 91.8(6) yes
F2 P1 F4 93.2(8) yes
F2 P1 F5 173.4(10) yes
F2 P1 F6 86.5(6) yes
F3 P1 F4 91.4(5) yes
F3 P1 F5 88.8(7) yes
F3 P1 F6 178.2(6) yes
F4 P1 F5 93.4(8) yes
F4 P1 F6 89.3(5) yes
F5 P1 F6 92.8(7) yes
F7 P2 F8 90.8(3) yes
F7 P2 F9 88.9(3) yes
F7 P2 F10 179.0(4) yes
F7 P2 F11 88.5(3) yes
F7 P2 F12 90.6(3) yes
F8 P2 F9 89.4(3) yes
F8 P2 F10 90.1(4) yes
F8 P2 F11 179.1(3) yes
F8 P2 F12 90.3(3) yes
F9 P2 F10 90.7(3) yes
F9 P2 F11 90.0(3) yes
F9 P2 F12 179.4(3) yes
F10 P2 F11 90.6(3) yes
F10 P2 F12 89.8(3) yes
F11 P2 F12 90.3(3) yes
F13 P3 F14 88.1(3) yes
F13 P3 F15 89.5(3) yes
F13 P3 F16 178.6(4) yes
F13 P3 F17 90.2(3) yes
F13 P3 F18 88.6(3) yes
F14 P3 F15 90.1(3) yes
F14 P3 F16 91.0(3) yes
F14 P3 F17 178.3(3) yes
F14 P3 F18 90.3(3) yes
F15 P3 F16 91.6(4) yes
F15 P3 F17 89.6(3) yes
F15 P3 F18 178.0(3) yes
F16 P3 F17 90.7(3) yes
F16 P3 F18 90.3(4) yes
F17 P3 F18 90.0(3) yes
Co1 N1 C1 127.9(6) yes
Co1 N1 C5 113.4(5) yes
C1 N1 C5 118.7(8) yes
Co1 N2 C6 119.5(5) yes
Co1 N2 C10 120.3(6) yes
C6 N2 C10 119.9(7) yes
Co1 N3 C11 114.6(6) yes
Co1 N3 C15 127.3(5) yes
C11 N3 C15 118.2(7) yes
Co1 N4 C26 126.9(5) yes
Co1 N4 C30 114.7(4) yes
C26 N4 C30 118.4(6) yes
Co1 N5 C31 119.1(4) yes
Co1 N5 C35 120.0(5) yes
C31 N5 C35 120.9(7) yes
Co1 N6 C36 112.8(5) yes
Co1 N6 C40 127.3(5) yes
C36 N6 C40 119.6(6) yes
N1 C1 C2 121.9(8) yes
C1 C2 C3 118.2(8) yes
C2 C3 C4 120.1(9) yes
C3 C4 C5 119.4(9) yes
N1 C5 C4 121.6(7) yes
N1 C5 C6 113.6(7) yes
C4 C5 C6 124.8(8) yes
N2 C6 C5 110.7(7) yes
N2 C6 C7 120.9(7) yes
C5 C6 C7 128.4(8) yes
C6 C7 C8 120.4(9) yes
C7 C8 C9 118.6(8) yes
C7 C8 C16 121.7(10) yes
C9 C8 C16 119.7(8) yes
C8 C9 C10 118.8(7) yes
N2 C10 C9 121.4(9) yes
N2 C10 C11 109.5(7) yes
C9 C10 C11 129.1(7) yes
N3 C11 C10 113.4(7) yes
N3 C11 C12 122.6(9) yes
C10 C11 C12 124.0(8) yes
C11 C12 C13 117.6(8) yes
C12 C13 C14 120.6(9) yes
C13 C14 C15 118.2(10) yes
N3 C15 C14 122.8(8) yes
Fe1 C16 C8 126.9(6) yes
Fe1 C16 C17 68.1(5) yes
Fe1 C16 C20 70.2(6) yes
C8 C16 C17 125.3(8) yes
C8 C16 C20 128.2(11) yes
C17 C16 C20 106.5(9) yes
Fe1 C17 C16 70.7(5) yes
Fe1 C17 C18 70.2(5) yes
C16 C17 C18 107.9(9) yes
Fe1 C18 C17 68.5(5) yes
Fe1 C18 C19 70.6(6) yes
C17 C18 C19 107.8(11) yes
Fe1 C19 C18 69.8(6) yes
Fe1 C19 C20 70.4(6) yes
C18 C19 C20 109.1(9) yes
Fe1 C20 C16 69.5(6) yes
Fe1 C20 C19 69.5(7) yes
C16 C20 C19 108.7(11) yes
Fe1 C21 C22 69.0(7) yes
Fe1 C21 C25 69.2(6) yes
C22 C21 C25 108.4(12) yes
Fe1 C22 C21 70.1(7) yes
Fe1 C22 C23 68.8(8) yes
C21 C22 C23 108.1(12) yes
Fe1 C23 C22 69.7(9) yes
Fe1 C23 C24 68.5(9) yes
C22 C23 C24 104.8(14) yes
Fe1 C24 C23 70.0(7) yes
Fe1 C24 C25 70.7(6) yes
C23 C24 C25 110.4(11) yes
Fe1 C25 C21 71.2(6) yes
Fe1 C25 C24 68.9(6) yes
C21 C25 C24 108.2(12) yes
N4 C26 C27 122.4(7) yes
C26 C27 C28 118.3(6) yes
C27 C28 C29 120.9(7) yes
C28 C29 C30 117.9(7) yes
N4 C30 C29 122.0(6) yes
N4 C30 C31 113.3(6) yes
C29 C30 C31 124.6(7) yes
N5 C31 C30 110.7(6) yes
N5 C31 C32 120.2(5) yes
C30 C31 C32 129.1(6) yes
C31 C32 C33 120.8(6) yes
C32 C33 C34 117.2(7) yes
C32 C33 C41 123.1(6) yes
C34 C33 C41 119.8(6) yes
C33 C34 C35 119.5(6) yes
N5 C35 C34 121.4(7) yes
N5 C35 C36 110.5(6) yes
C34 C35 C36 128.0(6) yes
N6 C36 C35 114.7(5) yes
N6 C36 C37 121.2(7) yes
C35 C36 C37 124.1(7) yes
C36 C37 C38 118.9(7) yes
C37 C38 C39 119.0(6) yes
C38 C39 C40 120.5(8) yes
N6 C40 C39 120.8(7) yes
Fe2 C41 C33 123.2(5) yes
Fe2 C41 C42 69.7(5) yes
Fe2 C41 C45 69.2(5) yes
C33 C41 C42 125.4(6) yes
C33 C41 C45 128.4(6) yes
C42 C41 C45 106.1(7) yes
Fe2 C42 C41 67.9(4) yes
Fe2 C42 C43 69.1(5) yes
C41 C42 C43 107.5(6) yes
Fe2 C43 C42 70.5(4) yes
Fe2 C43 C44 69.5(4) yes
C42 C43 C44 108.3(7) yes
Fe2 C44 C43 69.3(4) yes
Fe2 C44 C45 69.6(4) yes
C43 C44 C45 109.2(7) yes
Fe2 C45 C41 69.1(5) yes
Fe2 C45 C44 70.3(5) yes
C41 C45 C44 108.8(6) yes
Fe2 C46 C47 69.2(5) yes
Fe2 C46 C50 70.0(5) yes
C47 C46 C50 107.3(9) yes
Fe2 C47 C46 70.2(5) yes
Fe2 C47 C48 69.3(5) yes
C46 C47 C48 108.2(7) yes
Fe2 C48 C47 70.5(6) yes
Fe2 C48 C49 70.7(6) yes
C47 C48 C49 109.9(9) yes
Fe2 C49 C48 68.4(6) yes
Fe2 C49 C50 69.3(6) yes
C48 C49 C50 104.9(8) yes
Fe2 C50 C46 70.1(5) yes
Fe2 C50 C49 69.6(5) yes
C46 C50 C49 109.7(8) yes
O1 C51 C52 127(3) yes
O1 C51 C53 133(2) yes
C52 C51 C53 98(3) yes
O2 C55 C54 119.0(16) yes
O2 C55 C56 116.6(15) yes
C54 C55 C56 124.3(12) yes

loop_
_geom_bond_atom_site_label_1
_geom_bond_atom_site_label_2
_geom_bond_distance
_geom_bond_publ_flag
Co1 N1 1.942(7) yes
Co1 N2 1.839(7) yes
Co1 N3 1.922(7) yes
Co1 N4 1.937(5) yes
Co1 N5 1.848(7) yes
Co1 N6 1.959(5) yes
Fe1 C16 2.046(9) yes
Fe1 C17 2.012(8) yes
Fe1 C18 2.034(11) yes
Fe1 C19 2.044(10) yes
Fe1 C20 2.055(12) yes
Fe1 C21 2.055(10) yes
Fe1 C22 2.041(13) yes
Fe1 C23 2.028(17) yes
Fe1 C24 2.008(11) yes
Fe1 C25 2.030(10) yes
Fe2 C41 2.034(9) yes
Fe2 C42 2.059(8) yes
Fe2 C43 2.042(8) yes
Fe2 C44 2.044(7) yes
Fe2 C45 2.035(9) yes
Fe2 C46 2.045(9) yes
Fe2 C47 2.032(9) yes
Fe2 C48 2.016(11) yes
Fe2 C49 2.047(10) yes
Fe2 C50 2.043(10) yes
P1 F1 1.552(12) yes
P1 F2 1.509(17) yes
P1 F3 1.562(8) yes
P1 F4 1.504(8) yes
P1 F5 1.50(2) yes
P1 F6 1.573(8) yes
P2 F7 1.597(5) yes
P2 F8 1.581(8) yes
P2 F9 1.599(5) yes
P2 F10 1.595(5) yes
P2 F11 1.597(6) yes
P2 F12 1.591(5) yes
P3 F13 1.597(5) yes
P3 F14 1.589(5) yes
P3 F15 1.574(7) yes
P3 F16 1.573(5) yes
P3 F17 1.603(5) yes
P3 F18 1.611(8) yes
O1 C51 1.17(4) yes
O2 C55 1.232(16) yes
N1 C1 1.331(9) yes
N1 C5 1.379(11) yes
N2 C6 1.358(12) yes
N2 C10 1.350(10) yes
N3 C11 1.363(10) yes
N3 C15 1.342(12) yes
N4 C26 1.339(8) yes
N4 C30 1.361(10) yes
N5 C31 1.369(9) yes
N5 C35 1.340(8) yes
N6 C36 1.360(10) yes
N6 C40 1.350(10) yes
C1 C2 1.402(14) yes
C2 C3 1.387(15) yes
C3 C4 1.367(12) yes
C4 C5 1.367(13) yes
C5 C6 1.466(10) yes
C6 C7 1.358(12) yes
C7 C8 1.383(11) yes
C8 C9 1.406(14) yes
C8 C16 1.459(13) yes
C9 C10 1.374(12) yes
C10 C11 1.480(14) yes
C11 C12 1.385(13) yes
C12 C13 1.400(16) yes
C13 C14 1.371(14) yes
C14 C15 1.391(13) yes
C16 C17 1.427(17) yes
C16 C20 1.413(13) yes
C17 C18 1.428(14) yes
C18 C19 1.380(18) yes
C19 C20 1.405(17) yes
C21 C22 1.43(2) yes
C21 C25 1.384(16) yes
C22 C23 1.44(2) yes
C23 C24 1.43(2) yes
C24 C25 1.395(19) yes
C26 C27 1.386(10) yes
C27 C28 1.378(12) yes
C28 C29 1.368(9) yes
C29 C30 1.395(10) yes
C30 C31 1.467(9) yes
C31 C32 1.369(11) yes
C32 C33 1.410(8) yes
C33 C34 1.423(10) yes
C33 C41 1.427(11) yes
C34 C35 1.379(11) yes
C35 C36 1.462(10) yes
C36 C37 1.375(9) yes
C37 C38 1.394(12) yes
C38 C39 1.371(12) yes
C39 C40 1.368(9) yes
C41 C42 1.482(10) yes
C41 C45 1.449(10) yes
C42 C43 1.416(12) yes
C43 C44 1.436(10) yes
C44 C45 1.398(12) yes
C46 C47 1.413(13) yes
C46 C50 1.396(12) yes
C47 C48 1.389(14) yes
C48 C49 1.418(11) yes
C49 C50 1.436(15) yes
C51 C52 1.45(4) yes
C51 C53 1.45(4) yes
C54 C55 1.57(3) yes
C55 C56 1.54(3) yes
